data_4329615
loop_
_publ_author_name
'Thomas S. Teets'
'Daniel G. Nocera'

_publ_section_title
;
 Oxygen Reduction Reactions of Monometallic Rhodium Hydride Complexes
;
_journal_name_full 'Inorganic Chemistry'
_journal_page_first 7192
_journal_page_last 7201
_journal_paper_doi 10.1021/ic300279z
_journal_volume 51
_journal_year 2012
_chemical_formula_sum 'C24 H47 Cl5 N O P2 Rh'
_chemical_formula_weight 707.73
_chemical_name_systematic
; 
 ? 
;
_space_group_IT_number 14
_symmetry_cell_setting monoclinic
_symmetry_space_group_name_Hall '-P 2yn'
_symmetry_space_group_name_H-M 'P 1 21/n 1'
_atom_sites_solution_hydrogens geom
_atom_sites_solution_primary direct
_atom_sites_solution_secondary difmap
_audit_creation_method SHELXL-97
_cell_angle_alpha 90.00
_cell_angle_beta 90.952(2)
_cell_angle_gamma 90.00
_cell_formula_units_Z 4
_cell_length_a 14.7676(19)
_cell_length_b 11.0440(14)
_cell_length_c 19.617(2)
_cell_measurement_reflns_used 9946
_cell_measurement_temperature 100(2)
_cell_measurement_theta_max 30.44
_cell_measurement_theta_min 2.52
_cell_volume 3199.0(7)
_computing_cell_refinement 'Bruker SAINT'
_computing_data_collection 'Bruker APEX2'
_computing_data_reduction 'Bruker SAINT'
_computing_molecular_graphics 'Bruker SHELXTL'
_computing_publication_material 'Bruker SHELXTL'
_computing_structure_refinement 'SHELXL-97 (Sheldrick, 2008)'
_computing_structure_solution 'SHELXS-97 (Sheldrick, 2008)'
_diffrn_ambient_temperature 100(2)
_diffrn_measured_fraction_theta_full 0.999
_diffrn_measured_fraction_theta_max 0.999
_diffrn_measurement_device_type 'Bruker APEX-II CCD'
_diffrn_measurement_method '\f and \w scans'
_diffrn_radiation_monochromator graphite
_diffrn_radiation_source 'fine-focus sealed tube'
_diffrn_radiation_type MoK\a
_diffrn_radiation_wavelength 0.71073
_diffrn_reflns_av_R_equivalents 0.0722
_diffrn_reflns_av_sigmaI/netI 0.0466
_diffrn_reflns_limit_h_max 20
_diffrn_reflns_limit_h_min -20
_diffrn_reflns_limit_k_max 15
_diffrn_reflns_limit_k_min -15
_diffrn_reflns_limit_l_max 27
_diffrn_reflns_limit_l_min -27
_diffrn_reflns_number 68331
_diffrn_reflns_theta_full 30.03
_diffrn_reflns_theta_max 30.03
_diffrn_reflns_theta_min 1.71
_exptl_absorpt_coefficient_mu 1.070
_exptl_absorpt_correction_T_max 0.9005
_exptl_absorpt_correction_T_min 0.7058
_exptl_absorpt_correction_type multi-scan
_exptl_absorpt_process_details sadabs
_exptl_crystal_colour yellow
_exptl_crystal_density_diffrn 1.469
_exptl_crystal_description plate
_exptl_crystal_F_000 1464
_exptl_crystal_size_max 0.35
_exptl_crystal_size_mid 0.25
_exptl_crystal_size_min 0.10
_refine_diff_density_max 1.044
_refine_diff_density_min -1.352
_refine_diff_density_rms 0.147
_refine_ls_extinction_method none
_refine_ls_goodness_of_fit_ref 1.220
_refine_ls_hydrogen_treatment mixed
_refine_ls_matrix_type full
_refine_ls_number_parameters 443
_refine_ls_number_reflns 9363
_refine_ls_number_restraints 785
_refine_ls_restrained_S_all 1.185
_refine_ls_R_factor_all 0.0736
_refine_ls_R_factor_gt 0.0609
_refine_ls_shift/su_max 0.001
_refine_ls_shift/su_mean 0.000
_refine_ls_structure_factor_coef Fsqd
_refine_ls_weighting_details 'calc w=1/[\s^2^(Fo^2^)+(0.0304P)^2^+20.7056P] where P=(Fo^2^+2Fc^2^)/3'
_refine_ls_weighting_scheme calc
_refine_ls_wR_factor_gt 0.1564
_refine_ls_wR_factor_ref 0.1624
_reflns_number_gt 7764
_reflns_number_total 9363
_reflns_threshold_expression >2sigma(I)
_cod_data_source_file ic300279z_si_002_4.cif
_cod_data_source_block 5c
_cod_database_code 4329615

loop_
_symmetry_equiv_pos_as_xyz
'x, y, z'
'-x+1/2, y+1/2, -z+1/2'
'-x, -y, -z'
'x-1/2, -y-1/2, z-1/2'

loop_
_atom_site_label
_atom_site_type_symbol
_atom_site_fract_x
_atom_site_fract_y
_atom_site_fract_z
_atom_site_U_iso_or_equiv
_atom_site_adp_type
_atom_site_occupancy
_atom_site_symmetry_multiplicity
_atom_site_calc_flag
_atom_site_refinement_flags
_atom_site_disorder_assembly
_atom_site_disorder_group
Rh1 Rh 0.75352(2) 0.45002(3) 0.558317(15) 0.01804(9) Uani 1 1 d . . .
O1 O 0.8904(2) 0.4397(4) 0.53488(16) 0.0249(7) Uani 1 1 d D . .
H1O H 0.933(3) 0.460(6) 0.561(3) 0.037 Uiso 1 1 d D . .
H2O H 0.906(4) 0.457(6) 0.4951(15) 0.037 Uiso 1 1 d D . .
Cl2 Cl 0.60188(7) 0.45006(11) 0.58586(5) 0.0251(2) Uani 1 1 d . . .
P1 P 0.77019(8) 0.62870(12) 0.62453(6) 0.0231(2) Uani 1 1 d . . .
P2 P 0.72970(8) 0.26813(12) 0.49608(6) 0.0235(2) Uani 1 1 d D C .
Cl1 Cl 0.78931(8) 0.32757(11) 0.65374(5) 0.0260(2) Uani 1 1 d . . .
C1 C 0.7223(3) 0.5466(5) 0.4791(2) 0.0234(9) Uani 1 1 d . B .
N1 N 0.6985(3) 0.6033(4) 0.4335(2) 0.0293(9) Uani 1 1 d . . .
C21 C 0.6778(4) 0.7347(5) 0.6096(2) 0.0302(10) Uani 1 1 d . . .
H21A H 0.6751 0.7543 0.5604 0.036 Uiso 1 1 calc R . .
H21B H 0.6203 0.6940 0.6211 0.036 Uiso 1 1 calc R . .
C71 C 0.6622(4) 0.1592(5) 0.5434(3) 0.0314(11) Uani 1 1 d . . .
H71A H 0.6964 0.1360 0.5851 0.038 Uiso 1 1 calc R . .
H71B H 0.6059 0.1999 0.5579 0.038 Uiso 1 1 calc R . .
C41 C 0.7735(4) 0.6058(5) 0.7165(2) 0.0322(11) Uani 1 1 d . . .
H41A H 0.8212 0.5457 0.7277 0.039 Uiso 1 1 calc R . .
H41B H 0.7908 0.6830 0.7387 0.039 Uiso 1 1 calc R . .
C31 C 0.8733(4) 0.7145(5) 0.6092(3) 0.0353(11) Uani 1 1 d . . .
H31A H 0.8754 0.7844 0.6408 0.042 Uiso 1 1 calc R . .
H31B H 0.9261 0.6624 0.6201 0.042 Uiso 1 1 calc R . .
C42 C 0.6846(4) 0.5624(6) 0.7467(3) 0.0368(12) Uani 1 1 d . . .
H42A H 0.6362 0.6198 0.7349 0.055 Uiso 1 1 calc R . .
H42B H 0.6912 0.5571 0.7964 0.055 Uiso 1 1 calc R . .
H42C H 0.6693 0.4824 0.7282 0.055 Uiso 1 1 calc R . .
C32 C 0.8820(4) 0.7611(6) 0.5364(3) 0.0448(14) Uani 1 1 d . . .
H32A H 0.8825 0.6925 0.5047 0.067 Uiso 1 1 calc R . .
H32B H 0.9385 0.8069 0.5324 0.067 Uiso 1 1 calc R . .
H32C H 0.8305 0.8140 0.5252 0.067 Uiso 1 1 calc R . .
C72 C 0.6363(4) 0.0443(6) 0.5048(3) 0.0398(13) Uani 1 1 d . . .
H72A H 0.6057 0.0659 0.4618 0.060 Uiso 1 1 calc R . .
H72B H 0.5955 -0.0044 0.5326 0.060 Uiso 1 1 calc R . .
H72C H 0.6910 -0.0024 0.4952 0.060 Uiso 1 1 calc R . .
C61 C 0.6709(4) 0.2864(6) 0.4148(2) 0.0327(11) Uani 1 1 d . . .
H61A H 0.7031 0.3481 0.3877 0.039 Uiso 1 1 calc R . .
H61B H 0.6735 0.2089 0.3895 0.039 Uiso 1 1 calc R . .
C22 C 0.6837(5) 0.8526(6) 0.6494(3) 0.0450(15) Uani 1 1 d . . .
H22A H 0.6887 0.8348 0.6982 0.067 Uiso 1 1 calc R . .
H22B H 0.6291 0.9008 0.6404 0.067 Uiso 1 1 calc R . .
H22C H 0.7371 0.8982 0.6352 0.067 Uiso 1 1 calc R . .
C62 C 0.5716(4) 0.3245(7) 0.4211(3) 0.0429(14) Uani 1 1 d . . .
H62A H 0.5379 0.2606 0.4443 0.064 Uiso 1 1 calc R . .
H62B H 0.5452 0.3379 0.3756 0.064 Uiso 1 1 calc R . .
H62C H 0.5682 0.3996 0.4476 0.064 Uiso 1 1 calc R . .
Cl1S Cl 0.93311(8) 0.49095(13) 0.39146(5) 0.0305(3) Uani 1 1 d . . .
C1S C 0.9862(9) 0.7906(11) 0.3431(5) 0.050(2) Uani 0.570(7) 1 d PDU A 1
Cl2S Cl 0.9573(2) 0.7674(6) 0.2565(2) 0.0705(15) Uani 0.570(7) 1 d PDU A 1
Cl3S Cl 0.9541(3) 0.9368(4) 0.3707(4) 0.0920(18) Uani 0.570(7) 1 d PDU A 1
C2S C 0.9896(11) 0.7460(11) 0.3149(7) 0.050(2) Uani 0.430(7) 1 d PDU A 2
Cl4S Cl 0.9733(4) 0.6761(8) 0.2347(3) 0.081(2) Uani 0.430(7) 1 d PDU A 2
Cl5S Cl 0.9571(3) 0.9001(5) 0.3119(5) 0.086(2) Uani 0.430(7) 1 d PDU A 2
C2 C 0.7492(4) 0.7297(9) 0.3414(4) 0.045(2) Uani 0.794(8) 1 d PDU B 1
H2A H 0.7895 0.6652 0.3243 0.054 Uiso 0.794(8) 1 calc PR B 1
H2B H 0.7836 0.7785 0.3753 0.054 Uiso 0.794(8) 1 calc PR B 1
C3 C 0.6151(5) 0.5950(6) 0.3227(3) 0.0286(13) Uani 0.794(8) 1 d PDU B 1
H3A H 0.5620 0.5570 0.3442 0.034 Uiso 0.794(8) 1 calc PR B 1
H3B H 0.6551 0.5300 0.3059 0.034 Uiso 0.794(8) 1 calc PR B 1
C4 C 0.6036(6) 0.7723(7) 0.4018(3) 0.0292(17) Uani 0.794(8) 1 d PDU B 1
H4A H 0.6362 0.8216 0.4364 0.035 Uiso 0.794(8) 1 calc PR B 1
H4B H 0.5503 0.7351 0.4234 0.035 Uiso 0.794(8) 1 calc PR B 1
C5 C 0.7169(5) 0.8104(8) 0.2821(4) 0.053(2) Uani 0.794(8) 1 d PDU B 1
H5 H 0.7706 0.8479 0.2600 0.064 Uiso 0.794(8) 1 calc PR B 1
C6 C 0.6555(6) 0.9099(8) 0.3086(5) 0.049(2) Uani 0.794(8) 1 d PDU B 1
H6A H 0.6358 0.9629 0.2704 0.059 Uiso 0.794(8) 1 calc PR B 1
H6B H 0.6891 0.9600 0.3423 0.059 Uiso 0.794(8) 1 calc PR B 1
C7 C 0.5728(5) 0.8529(7) 0.3419(3) 0.0329(16) Uani 0.794(8) 1 d PDU B 1
H7 H 0.5321 0.9182 0.3588 0.039 Uiso 0.794(8) 1 calc PR B 1
C8 C 0.6658(5) 0.7323(9) 0.2297(3) 0.050(2) Uani 0.794(8) 1 d PDU B 1
H8A H 0.6460 0.7828 0.1905 0.060 Uiso 0.794(8) 1 calc PR B 1
H8B H 0.7061 0.6678 0.2127 0.060 Uiso 0.794(8) 1 calc PR B 1
C9 C 0.5840(5) 0.6761(7) 0.2631(3) 0.0348(15) Uani 0.794(8) 1 d PDU B 1
H9 H 0.5503 0.6258 0.2287 0.042 Uiso 0.794(8) 1 calc PR B 1
C10 C 0.5217(4) 0.7755(7) 0.2891(3) 0.0296(14) Uani 0.794(8) 1 d PDU B 1
H10A H 0.4678 0.7387 0.3102 0.036 Uiso 0.794(8) 1 calc PR B 1
H10B H 0.5009 0.8269 0.2506 0.036 Uiso 0.794(8) 1 calc PR B 1
C11 C 0.6661(5) 0.6734(7) 0.3745(3) 0.0238(14) Uani 0.794(8) 1 d PDU B 1
C2A C 0.7458(13) 0.796(2) 0.3689(9) 0.028(4) Uani 0.206(8) 1 d PDU B 2
H2A1 H 0.7500 0.8458 0.4108 0.034 Uiso 0.206(8) 1 calc PR B 2
H2A2 H 0.8066 0.7625 0.3598 0.034 Uiso 0.206(8) 1 calc PR B 2
C3A C 0.5850(15) 0.745(3) 0.3928(11) 0.032(5) Uani 0.206(8) 1 d PDU B 2
H3A1 H 0.5878 0.7974 0.4338 0.038 Uiso 0.206(8) 1 calc PR B 2
H3A2 H 0.5415 0.6790 0.4011 0.038 Uiso 0.206(8) 1 calc PR B 2
C4A C 0.6761(19) 0.6128(17) 0.3156(9) 0.040(5) Uani 0.206(8) 1 d PDU B 2
H4A1 H 0.6336 0.5445 0.3221 0.048 Uiso 0.206(8) 1 calc PR B 2
H4A2 H 0.7370 0.5791 0.3074 0.048 Uiso 0.206(8) 1 calc PR B 2
C5A C 0.7142(14) 0.874(2) 0.3089(10) 0.040(4) Uani 0.206(8) 1 d PDU B 2
H5A H 0.7577 0.9426 0.3022 0.048 Uiso 0.206(8) 1 calc PR B 2
C6A C 0.710(2) 0.795(2) 0.2455(10) 0.049(2) Uani 0.206(8) 1 d PDU B 2
H6A1 H 0.7716 0.7636 0.2362 0.059 Uiso 0.206(8) 1 calc PR B 2
H6A2 H 0.6907 0.8449 0.2059 0.059 Uiso 0.206(8) 1 calc PR B 2
C7A C 0.6450(17) 0.6899(19) 0.2543(9) 0.041(4) Uani 0.206(8) 1 d PDU B 2
H7A H 0.6437 0.6391 0.2121 0.049 Uiso 0.206(8) 1 calc PR B 2
C9A C 0.5533(14) 0.820(2) 0.3310(12) 0.035(5) Uani 0.206(8) 1 d PDU B 2
H9A H 0.4916 0.8534 0.3393 0.042 Uiso 0.206(8) 1 calc PR B 2
C10A C 0.5506(16) 0.739(2) 0.2676(11) 0.040(5) Uani 0.206(8) 1 d PDU B 2
H10C H 0.5079 0.6715 0.2746 0.048 Uiso 0.206(8) 1 calc PR B 2
H10D H 0.5290 0.7869 0.2277 0.048 Uiso 0.206(8) 1 calc PR B 2
C11A C 0.6786(15) 0.693(2) 0.3791(10) 0.024(4) Uani 0.206(8) 1 d PDU B 2
C8A C 0.6196(16) 0.924(2) 0.3197(16) 0.042(5) Uani 0.206(8) 1 d PDU B 2
H8A1 H 0.6000 0.9715 0.2793 0.051 Uiso 0.206(8) 1 calc PR B 2
H8A2 H 0.6200 0.9783 0.3598 0.051 Uiso 0.206(8) 1 calc PR B 2
C51 C 0.8334(4) 0.1904(6) 0.4724(3) 0.0452(15) Uani 1 1 d DU . .
H51A H 0.8177 0.1298 0.4369 0.054 Uiso 0.741(14) 1 calc PR C 1
H51B H 0.8741 0.2504 0.4514 0.054 Uiso 0.741(14) 1 calc PR C 1
H51C H 0.8616 0.2442 0.4384 0.054 Uiso 0.259(14) 1 d PR C 2
H51D H 0.8732 0.1937 0.5135 0.054 Uiso 0.259(14) 1 d PR C 2
C52 C 0.8836(5) 0.1290(8) 0.5265(5) 0.041(2) Uani 0.741(14) 1 d PDU C 1
H52A H 0.8427 0.0757 0.5514 0.062 Uiso 0.741(14) 1 calc PR C 1
H52B H 0.9097 0.1892 0.5578 0.062 Uiso 0.741(14) 1 calc PR C 1
H52C H 0.9323 0.0808 0.5067 0.062 Uiso 0.741(14) 1 calc PR C 1
C52A C 0.8461(14) 0.0785(18) 0.4473(12) 0.046(6) Uani 0.259(14) 1 d PDU C 2
H52D H 0.9059 0.0737 0.4266 0.069 Uiso 0.259(14) 1 calc PR C 2
H52E H 0.7993 0.0611 0.4127 0.069 Uiso 0.259(14) 1 calc PR C 2
H52F H 0.8423 0.0192 0.4843 0.069 Uiso 0.259(14) 1 calc PR C 2

loop_
_atom_site_aniso_label
_atom_site_aniso_U_11
_atom_site_aniso_U_22
_atom_site_aniso_U_33
_atom_site_aniso_U_23
_atom_site_aniso_U_13
_atom_site_aniso_U_12
Rh1 0.01315(14) 0.03079(18) 0.01020(13) 0.00318(12) 0.00073(10) 0.00027(12)
O1 0.0135(14) 0.046(2) 0.0151(13) 0.0031(14) 0.0004(11) -0.0025(14)
Cl2 0.0159(4) 0.0360(6) 0.0235(5) 0.0011(4) 0.0059(4) 0.0016(4)
P1 0.0232(5) 0.0310(6) 0.0150(5) 0.0015(4) -0.0049(4) 0.0006(5)
P2 0.0186(5) 0.0340(6) 0.0180(5) -0.0010(4) 0.0059(4) 0.0017(5)
Cl1 0.0290(5) 0.0339(6) 0.0150(4) 0.0046(4) -0.0010(4) 0.0037(4)
C1 0.0180(19) 0.032(2) 0.0200(19) 0.0018(18) 0.0014(15) -0.0012(18)
N1 0.0196(18) 0.045(3) 0.0230(19) 0.0111(18) -0.0002(15) 0.0011(17)
C21 0.034(3) 0.034(3) 0.023(2) 0.0019(19) -0.0072(19) 0.006(2)
C71 0.031(2) 0.035(3) 0.029(2) 0.002(2) 0.012(2) -0.001(2)
C41 0.038(3) 0.038(3) 0.021(2) -0.002(2) -0.0093(19) 0.006(2)
C31 0.027(2) 0.039(3) 0.040(3) 0.000(2) -0.006(2) -0.005(2)
C42 0.045(3) 0.045(3) 0.021(2) -0.002(2) 0.004(2) 0.012(3)
C32 0.038(3) 0.047(4) 0.050(3) 0.007(3) 0.006(3) -0.014(3)
C72 0.032(3) 0.043(3) 0.045(3) -0.002(3) 0.001(2) -0.010(2)
C61 0.033(3) 0.049(3) 0.017(2) -0.006(2) 0.0041(18) -0.001(2)
C22 0.058(4) 0.039(3) 0.037(3) -0.003(2) -0.014(3) 0.014(3)
C62 0.031(3) 0.072(4) 0.026(2) -0.002(3) -0.004(2) 0.006(3)
Cl1S 0.0221(5) 0.0546(8) 0.0147(4) -0.0003(5) -0.0030(4) -0.0016(5)
C1S 0.027(4) 0.065(5) 0.058(4) 0.010(4) 0.003(5) 0.006(5)
Cl2S 0.0297(13) 0.133(4) 0.0486(18) 0.040(2) -0.0006(13) -0.011(2)
Cl3S 0.082(3) 0.057(2) 0.139(5) 0.019(2) 0.050(3) 0.0119(19)
C2S 0.022(5) 0.076(5) 0.053(5) 0.029(4) -0.001(6) 0.008(6)
Cl4S 0.061(3) 0.136(5) 0.045(2) 0.035(3) -0.024(2) -0.039(4)
Cl5S 0.0260(18) 0.070(3) 0.162(6) 0.060(3) -0.020(3) -0.0046(19)
C2 0.020(3) 0.076(6) 0.038(4) 0.033(4) -0.004(3) -0.010(3)
C3 0.033(3) 0.040(3) 0.013(2) -0.002(2) -0.004(2) 0.006(3)
C4 0.043(4) 0.035(4) 0.010(2) 0.000(2) -0.005(2) 0.000(3)
C5 0.021(3) 0.088(6) 0.050(5) 0.048(4) -0.005(3) -0.008(3)
C6 0.046(4) 0.062(4) 0.040(4) 0.026(3) -0.018(4) -0.017(4)
C7 0.039(4) 0.041(4) 0.019(3) 0.005(3) -0.007(3) -0.001(3)
C8 0.040(4) 0.093(6) 0.018(3) 0.022(3) 0.013(3) 0.024(4)
C9 0.034(4) 0.054(4) 0.015(2) 0.000(3) -0.009(2) 0.011(3)
C10 0.020(3) 0.049(4) 0.020(3) 0.006(3) -0.005(2) 0.002(2)
C11 0.016(3) 0.040(4) 0.015(3) 0.010(2) -0.001(2) -0.002(2)
C2A 0.022(8) 0.048(11) 0.015(7) 0.007(8) -0.005(7) -0.016(8)
C3A 0.019(8) 0.057(13) 0.020(8) 0.011(8) -0.007(8) -0.010(9)
C4A 0.064(14) 0.041(10) 0.013(8) 0.000(6) -0.019(8) -0.002(8)
C5A 0.029(8) 0.058(11) 0.032(9) 0.028(6) -0.014(9) -0.028(9)
C6A 0.046(4) 0.062(4) 0.040(4) 0.026(3) -0.018(4) -0.017(4)
C7A 0.054(11) 0.050(11) 0.019(8) 0.005(7) -0.011(9) -0.007(8)
C9A 0.024(9) 0.057(12) 0.025(10) 0.014(8) -0.003(8) -0.005(8)
C10A 0.040(8) 0.057(12) 0.023(9) 0.016(9) -0.024(9) -0.018(9)
C11A 0.029(9) 0.032(10) 0.012(8) 0.005(7) -0.003(8) -0.007(7)
C8A 0.044(12) 0.050(11) 0.032(11) 0.013(7) -0.021(9) -0.012(8)
C51 0.035(3) 0.057(4) 0.044(3) 0.006(3) 0.018(3) 0.017(3)
C52 0.026(4) 0.039(4) 0.059(5) 0.010(4) 0.010(3) 0.009(3)
C52A 0.031(11) 0.070(13) 0.037(11) -0.030(11) -0.006(9) 0.011(11)

loop_
_atom_type_symbol
_atom_type_description
_atom_type_scat_dispersion_real
_atom_type_scat_dispersion_imag
_atom_type_scat_source
C C 0.0033 0.0016 'International Tables Vol C Tables 4.2.6.8 and 6.1.1.4'
H H 0.0000 0.0000 'International Tables Vol C Tables 4.2.6.8 and 6.1.1.4'
N N 0.0061 0.0033 'International Tables Vol C Tables 4.2.6.8 and 6.1.1.4'
O O 0.0106 0.0060 'International Tables Vol C Tables 4.2.6.8 and 6.1.1.4'
P P 0.1023 0.0942 'International Tables Vol C Tables 4.2.6.8 and 6.1.1.4'
Cl Cl 0.1484 0.1585 'International Tables Vol C Tables 4.2.6.8 and 6.1.1.4'
Rh Rh -1.1178 0.9187 'International Tables Vol C Tables 4.2.6.8 and 6.1.1.4'

loop_
_geom_angle_atom_site_label_1
_geom_angle_atom_site_label_2
_geom_angle_atom_site_label_3
_geom_angle
C1 Rh1 O1 94.14(16)
C1 Rh1 Cl2 88.21(13)
O1 Rh1 Cl2 176.80(11)
C1 Rh1 Cl1 178.42(15)
O1 Rh1 Cl1 86.47(10)
Cl2 Rh1 Cl1 91.14(4)
C1 Rh1 P1 90.12(15)
O1 Rh1 P1 94.24(11)
Cl2 Rh1 P1 87.94(4)
Cl1 Rh1 P1 91.29(4)
C1 Rh1 P2 91.28(15)
O1 Rh1 P2 88.65(11)
Cl2 Rh1 P2 89.11(4)
Cl1 Rh1 P2 87.27(4)
P1 Rh1 P2 176.69(4)
C21 P1 C41 104.9(2)
C21 P1 C31 105.4(3)
C41 P1 C31 103.1(3)
C21 P1 Rh1 112.13(17)
C41 P1 Rh1 115.29(19)
C31 P1 Rh1 114.9(2)
C61 P2 C51 102.7(3)
C61 P2 C71 105.2(3)
C51 P2 C71 106.7(3)
C61 P2 Rh1 115.0(2)
C51 P2 Rh1 114.3(2)
C71 P2 Rh1 111.95(17)
N1 C1 Rh1 175.9(4)
C1 N1 C11 178.4(6)
C1 N1 C11A 170.2(9)
C11 N1 C11A 11.4(9)
C22 C21 P1 115.6(4)
C72 C71 P2 115.6(4)
C42 C41 P1 114.8(4)
C32 C31 P1 114.4(4)
C62 C61 P2 113.8(3)
Cl2S C1S Cl3S 111.4(7)
Cl4S C2S Cl5S 111.0(8)
C11 C2 C5 108.4(5)
C11 C3 C9 108.3(5)
C11 C4 C7 108.6(5)
C6 C5 C8 110.3(6)
C6 C5 C2 109.9(7)
C8 C5 C2 109.0(7)
C5 C6 C7 109.5(6)
C6 C7 C10 109.2(6)
C6 C7 C4 109.7(6)
C10 C7 C4 109.2(6)
C9 C8 C5 109.2(5)
C8 C9 C10 109.8(6)
C8 C9 C3 109.7(5)
C10 C9 C3 109.8(5)
C9 C10 C7 109.5(5)
N1 C11 C3 112.2(6)
N1 C11 C2 107.2(5)
C3 C11 C2 109.7(6)
N1 C11 C4 107.0(5)
C3 C11 C4 110.0(6)
C2 C11 C4 110.5(6)
C5A C2A C11A 109.5(13)
C11A C3A C9A 109.4(14)
C11A C4A C7A 108.7(13)
C6A C5A C8A 107(2)
C6A C5A C2A 108.2(14)
C8A C5A C2A 111.5(14)
C5A C6A C7A 111.1(16)
C10A C7A C6A 109(2)
C10A C7A C4A 109.1(14)
C6A C7A C4A 109.3(14)
C8A C9A C10A 109.2(15)
C8A C9A C3A 109.4(14)
C10A C9A C3A 109.5(14)
C7A C10A C9A 109.6(14)
N1 C11A C4A 101.9(14)
N1 C11A C3A 107.3(16)
C4A C11A C3A 110.7(15)
N1 C11A C2A 118.1(15)
C4A C11A C2A 109.4(14)
C3A C11A C2A 109.3(15)
C5A C8A C9A 110.0(15)
C52A C51 C52 76.5(11)
C52A C51 P2 130.5(10)
C52 C51 P2 117.0(5)

loop_
_geom_bond_atom_site_label_1
_geom_bond_atom_site_label_2
_geom_bond_distance
Rh1 C1 1.934(5)
Rh1 O1 2.084(3)
Rh1 Cl2 2.3123(11)
Rh1 Cl1 2.3621(11)
Rh1 P1 2.3730(13)
Rh1 P2 2.3739(13)
P1 C21 1.818(5)
P1 C41 1.823(5)
P1 C31 1.823(6)
P2 C61 1.814(5)
P2 C51 1.822(6)
P2 C71 1.825(5)
C1 N1 1.142(6)
N1 C11 1.466(8)
N1 C11A 1.48(2)
C21 C22 1.519(8)
C71 C72 1.523(8)
C41 C42 1.526(8)
C31 C32 1.526(8)
C61 C62 1.533(8)
C1S Cl2S 1.764(10)
C1S Cl3S 1.770(10)
C2S Cl4S 1.766(12)
C2S Cl5S 1.769(11)
C2 C11 1.530(8)
C2 C5 1.536(8)
C3 C11 1.526(8)
C3 C9 1.536(7)
C4 C11 1.533(8)
C4 C7 1.536(8)
C5 C6 1.521(10)
C5 C8 1.530(10)
C6 C7 1.530(9)
C7 C10 1.531(8)
C8 C9 1.516(8)
C9 C10 1.526(8)
C2A C5A 1.527(13)
C2A C11A 1.528(14)
C3A C11A 1.527(14)
C3A C9A 1.533(13)
C4A C11A 1.526(14)
C4A C7A 1.537(13)
C5A C6A 1.519(14)
C5A C8A 1.519(13)
C6A C7A 1.525(13)
C7A C10A 1.524(13)
C9A C8A 1.526(13)
C9A C10A 1.529(13)
C51 C52A 1.344(15)
C51 C52 1.452(10)
